data_4003035
loop_
_publ_author_name
'Chen, Cheng-Xia'
'Wei, Zhang-Wen'
'Cao, Chen-Chen'
'Yin, Shao-Yun'
'Qiu, Qian-Feng'
'Zhu, Neng-Xiu'
'Xiong, Yang-Yang'
'Jiang, Ji-Jun'
'Pan, Mei'
'Su, Cheng-Yong'

_publ_section_title
;
 All Roads Lead to Rome: Tuning the Luminescence of a Breathing Catenated
 Zr-MOF by Programmable Multiplexing Pathways
;
_journal_issue 15
_journal_name_full 'Chemistry of Materials'
_journal_page_first 5550
_journal_paper_doi 10.1021/acs.chemmater.9b01258
_journal_volume 31
_journal_year 2019
_chemical_formula_moiety 'C108 H64 O32 Zr6 [+ solvent]'
_chemical_formula_sum 'C108 H64 O32 Zr6'
_chemical_formula_weight 2420.91
_chemical_name_common LIFM-114
_space_group_crystal_system orthorhombic
_space_group_IT_number 69
_space_group_name_Hall '-F 2 2'
_space_group_name_H-M_alt 'F m m m'
_symmetry_space_group_name_Hall '-F 2 2'
_symmetry_space_group_name_H-M 'F m m m'
_atom_sites_solution_hydrogens geom
_audit_creation_date 2017-12-03
_audit_creation_method
;
Olex2 1.2
(compiled 2017.03.02 svn.r3394 for OlexSys, GUI svn.r5381)
;
_cell_angle_alpha 90
_cell_angle_beta 90
_cell_angle_gamma 90
_cell_formula_units_Z 4
_cell_length_a 16.0688(7)
_cell_length_b 28.8004(15)
_cell_length_c 41.0306(17)
_cell_measurement_reflns_used 4646
_cell_measurement_temperature 150(2)
_cell_measurement_theta_max 63.5190
_cell_measurement_theta_min 4.5110
_cell_volume 18988.5(15)
_computing_cell_refinement 'CrysAlisPro 1.171.38.43 (Rigaku OD, 2015)'
_computing_data_collection 'CrysAlisPro 1.171.38.43 (Rigaku OD, 2015)'
_computing_data_reduction 'CrysAlisPro 1.171.38.43 (Rigaku OD, 2015)'
_computing_molecular_graphics 'Olex2 (Dolomanov et al., 2009)'
_computing_publication_material 'Olex2 (Dolomanov et al., 2009)'
_computing_structure_refinement 'ShelXL (Sheldrick, 2015)'
_diffrn_ambient_environment N~2~
_diffrn_ambient_temperature 150(2)
_diffrn_detector 'CCD plate'
_diffrn_detector_area_resol_mean 10.6525
_diffrn_detector_type Atlas
_diffrn_measured_fraction_theta_full 0.966
_diffrn_measured_fraction_theta_max 0.966
_diffrn_measurement_details
;
List of Runs (angles in degrees, time in seconds):

  # Type    Start    End  Width  t~exp~   \w     \q     \k     \f   Frames
--------------------------------------------------------------------------
  1  \w    -45.00  31.00   1.00   17.00    --  -40.77  38.00 150.00   76
  2  \w    -71.00 -38.00   1.00   17.00    --  -40.77 178.00-120.00   33
  3  \w    117.00 162.00   1.00   18.00    --   86.42  30.00  90.00   45
  4  \w     64.00  90.00   1.00   18.00    --   86.42  30.00  90.00   26
  5  \w     97.00 128.00   1.00   18.00    --   86.42 125.00   0.00   31
  6  \w     59.00 158.00   1.00   18.00    --   86.42  61.00 150.00   99
  7  \w     82.00 108.00   1.00   18.00    --   86.42 -61.00-180.00   26
;
_diffrn_measurement_device 'four-circle diffractometer'
_diffrn_measurement_device_type 'SuperNova, Dual, Cu at zero, Atlas'
_diffrn_measurement_method '\w scans'
_diffrn_orient_matrix_type 'CrysAlisPro convention (1999,Acta A55,543-557)'
_diffrn_orient_matrix_UB_11 0.0808049000
_diffrn_orient_matrix_UB_12 0.0260401000
_diffrn_orient_matrix_UB_13 -0.0085445000
_diffrn_orient_matrix_UB_21 0.0442175000
_diffrn_orient_matrix_UB_22 -0.0234227000
_diffrn_orient_matrix_UB_23 0.0289844000
_diffrn_orient_matrix_UB_31 0.0265871000
_diffrn_orient_matrix_UB_32 -0.0403681000
_diffrn_orient_matrix_UB_33 -0.0223445000
_diffrn_radiation_monochromator mirror
_diffrn_radiation_probe x-ray
_diffrn_radiation_type CuK\a
_diffrn_radiation_wavelength 1.54184
_diffrn_reflns_av_R_equivalents 0.0239
_diffrn_reflns_av_unetI/netI 0.0224
_diffrn_reflns_Laue_measured_fraction_full 0.966
_diffrn_reflns_Laue_measured_fraction_max 0.966
_diffrn_reflns_limit_h_max 17
_diffrn_reflns_limit_h_min -18
_diffrn_reflns_limit_k_max 32
_diffrn_reflns_limit_k_min -24
_diffrn_reflns_limit_l_max 29
_diffrn_reflns_limit_l_min -47
_diffrn_reflns_number 9705
_diffrn_reflns_point_group_measured_fraction_full 0.966
_diffrn_reflns_point_group_measured_fraction_max 0.966
_diffrn_reflns_theta_full 63.438
_diffrn_reflns_theta_max 63.438
_diffrn_reflns_theta_min 3.329
_diffrn_source 'micro-focus sealed X-ray tube'
_diffrn_source_type 'SuperNova (Cu) X-ray Source'
_exptl_absorpt_coefficient_mu 2.976
_exptl_absorpt_correction_T_max 1.00000
_exptl_absorpt_correction_T_min 0.43241
_exptl_absorpt_correction_type multi-scan
_exptl_absorpt_process_details
;
CrysAlisPro 1.171.38.43 (Rigaku Oxford Diffraction, 2015)
Empirical absorption correction using spherical harmonics,
 implemented in SCALE3 ABSPACK scaling algorithm.
;
_exptl_crystal_colour Colourless
_exptl_crystal_density_diffrn 0.847
_exptl_crystal_description Rod
_exptl_crystal_F_000 4832
_exptl_crystal_size_max 0.3
_exptl_crystal_size_mid 0.1
_exptl_crystal_size_min 0.1
_refine_diff_density_max 1.002
_refine_diff_density_min -1.033
_refine_diff_density_rms 0.094
_refine_ls_extinction_method none
_refine_ls_goodness_of_fit_ref 1.130
_refine_ls_hydrogen_treatment constr
_refine_ls_matrix_type full
_refine_ls_number_parameters 211
_refine_ls_number_reflns 4062
_refine_ls_number_restraints 6
_refine_ls_restrained_S_all 1.140
_refine_ls_R_factor_all 0.0474
_refine_ls_R_factor_gt 0.0444
_refine_ls_shift/su_max 0.001
_refine_ls_shift/su_mean 0.000
_refine_ls_structure_factor_coef Fsqd
_refine_ls_weighting_details 'w=1/[\s^2^(Fo^2^)+(0.0832P)^2^+129.0627P] where P=(Fo^2^+2Fc^2^)/3'
_refine_ls_weighting_scheme calc
_refine_ls_wR_factor_gt 0.1427
_refine_ls_wR_factor_ref 0.1457
_reflns_Friedel_coverage 0.000
_reflns_number_gt 3699
_reflns_number_total 4062
_reflns_threshold_expression 'I > 2\s(I)'
_cod_data_source_file LIFM-114-solved.cif
_cod_data_source_block LIFM-114
_cod_database_code 4003035
_shelx_shelxl_version_number 2014/7
_shelx_space_group_comment
;
The symmetry employed for this shelxl refinement is uniquely defined
by the following loop, which should always be used as a source of
symmetry information in preference to the above space-group names.
They are only intended as comments.
;
_reflns_odcompleteness_completeness 98.85
_reflns_odcompleteness_iscentric 1
_reflns_odcompleteness_theta 59.94
_olex2_refinement_description
;
1. Fixed Uiso
 At 1.2 times of:
  All C(H) groups
2. Uiso/Uaniso restraints and constraints
Uanis(O4) \\sim Ueq: with sigma of 0.01 and sigma for terminal atoms of 0.02
3. Others
 Fixed Sof: C9(0.5) H9(0.5) C10(0.5) H10(0.5) C12(0.5) H12(0.5) C13(0.5)
 H13(0.5) C9A(0.5) H9A(0.5) C10A(0.5) H10A(0.5) C12A(0.5) H12A(0.5) C13A(0.5)
 H13A(0.5)
4.a Aromatic/amide H refined with riding coordinates:
 C3(H3), C4(H4), C6(H6), C7(H7), C9(H9), C10(H10), C12(H12), C13(H13),
 C9A(H9A), C10A(H10A), C12A(H12A), C13A(H13A)
;
_olex2_submission_special_instructions 'No special instructions were received'
_oxdiff_exptl_absorpt_empirical_details
;
Empirical correction (ABSPACK) includes:
- Absorption correction using spherical harmonics
- Frame scaling
- Detector area scaling
;
_oxdiff_exptl_absorpt_empirical_full_max 2.923
_oxdiff_exptl_absorpt_empirical_full_min 0.660

loop_
_space_group_symop_operation_xyz
'x, y, z'
'-x, -y, z'
'x, -y, -z'
'-x, y, -z'
'x, y+1/2, z+1/2'
'-x, -y+1/2, z+1/2'
'x, -y+1/2, -z+1/2'
'-x, y+1/2, -z+1/2'
'x+1/2, y, z+1/2'
'-x+1/2, -y, z+1/2'
'x+1/2, -y, -z+1/2'
'-x+1/2, y, -z+1/2'
'x+1/2, y+1/2, z'
'-x+1/2, -y+1/2, z'
'x+1/2, -y+1/2, -z'
'-x+1/2, y+1/2, -z'
'-x, -y, -z'
'x, y, -z'
'-x, y, z'
'x, -y, z'
'-x, -y+1/2, -z+1/2'
'x, y+1/2, -z+1/2'
'-x, y+1/2, z+1/2'
'x, -y+1/2, z+1/2'
'-x+1/2, -y, -z+1/2'
'x+1/2, y, -z+1/2'
'-x+1/2, y, z+1/2'
'x+1/2, -y, z+1/2'
'-x+1/2, -y+1/2, -z'
'x+1/2, y+1/2, -z'
'-x+1/2, y+1/2, z'
'x+1/2, -y+1/2, z'

loop_
_atom_site_label
_atom_site_type_symbol
_atom_site_fract_x
_atom_site_fract_y
_atom_site_fract_z
_atom_site_U_iso_or_equiv
_atom_site_adp_type
_atom_site_occupancy
_atom_site_site_symmetry_order
_atom_site_calc_flag
_atom_site_refinement_flags_posn
_atom_site_refinement_flags_adp
_atom_site_refinement_flags_occupancy
_atom_site_disorder_assembly
_atom_site_disorder_group
Zr1 Zr 0.0000 0.5000 0.05987(2) 0.01768(18) Uani 1 4 d S T P . .
Zr2 Zr -0.11004(3) 0.56127(2) 0.0000 0.02666(18) Uani 1 2 d S T P . .
O1 O -0.08277(16) 0.54592(9) 0.08751(6) 0.0308(6) Uani 1 1 d . . . . .
O2 O -0.1531(2) 0.58567(12) 0.04950(7) 0.0570(10) Uani 1 1 d . . . . .
O3 O -0.1116(4) 0.5000 0.02901(12) 0.0696(18) Uani 1 2 d S T P . .
O4 O 0.0000 0.5617(2) 0.02926(11) 0.0647(16) Uani 1 2 d S TU P . .
O5 O -0.2466(3) 0.55899(19) 0.0000 0.0601(14) Uani 1 2 d S T P . .
O6 O -0.1021(4) 0.63776(15) 0.0000 0.0631(15) Uani 1 2 d S T P . .
C1 C -0.1360(3) 0.57537(15) 0.07855(9) 0.0395(10) Uani 1 1 d . . . . .
C2 C -0.1824(3) 0.60039(16) 0.10474(10) 0.0462(11) Uani 1 1 d . . . . .
C3 C -0.1842(4) 0.5840(2) 0.13611(12) 0.083(2) Uani 1 1 d . . . . .
H3 H -0.1555 0.5562 0.1414 0.100 Uiso 1 1 calc R . . . .
C4 C -0.2276(4) 0.6076(2) 0.16004(12) 0.087(2) Uani 1 1 d . . . . .
H4 H -0.2288 0.5955 0.1816 0.104 Uiso 1 1 calc R . . . .
C5 C -0.2687(3) 0.64815(17) 0.15339(10) 0.0497(12) Uani 1 1 d . . . . .
C6 C -0.2634(5) 0.6654(2) 0.12248(13) 0.092(2) Uani 1 1 d . . . . .
H6 H -0.2881 0.6945 0.1177 0.111 Uiso 1 1 calc R . . . .
C7 C -0.2228(5) 0.6414(2) 0.09785(13) 0.092(2) Uani 1 1 d . . . . .
H7 H -0.2229 0.6532 0.0762 0.111 Uiso 1 1 calc R . . . .
C8 C -0.3155(3) 0.67379(18) 0.17916(11) 0.0515(12) Uani 1 1 d . . . . .
C9 C -0.3616(8) 0.6502(4) 0.2024(3) 0.070(3) Uani 0.5 1 d . . . A 1
H9 H -0.3608 0.6172 0.2028 0.084 Uiso 0.5 1 calc R . . A 1
C10 C -0.4093(7) 0.6743(4) 0.2253(3) 0.065(3) Uani 0.5 1 d . . . A 1
H10 H -0.4426 0.6578 0.2406 0.078 Uiso 0.5 1 calc R . . A 1
C11 C -0.4078(2) 0.72333(18) 0.22560(10) 0.0475(12) Uani 1 1 d . . . . .
C12 C -0.3507(6) 0.7444(4) 0.2063(3) 0.068(3) Uani 0.5 1 d . . . A 1
H12 H -0.3414 0.7768 0.2087 0.082 Uiso 0.5 1 calc R . . A 1
C13 C -0.3051(6) 0.7199(4) 0.1830(3) 0.072(4) Uani 0.5 1 d . . . A 1
H13 H -0.2662 0.7359 0.1697 0.086 Uiso 0.5 1 calc R . . A 1
C14 C -0.4581(4) 0.7500 0.2500 0.0489(16) Uani 1 2 d S T P A .
C9A C -0.3027(6) 0.6700(3) 0.2110(2) 0.045(2) Uani 0.5 1 d . . . A 2
H9A H -0.2609 0.6492 0.2184 0.054 Uiso 0.5 1 calc R . . A 2
C10A C -0.3475(5) 0.6948(3) 0.2340(2) 0.045(2) Uani 0.5 1 d . . . A 2
H10A H -0.3344 0.6911 0.2564 0.054 Uiso 0.5 1 calc R . . A 2
C12A C -0.4274(5) 0.7296(4) 0.1922(2) 0.056(3) Uani 0.5 1 d . . . A 2
H12A H -0.4709 0.7501 0.1859 0.067 Uiso 0.5 1 calc R . . A 2
C13A C -0.3819(6) 0.7055(4) 0.1685(2) 0.059(3) Uani 0.5 1 d . . . A 2
H13A H -0.3937 0.7094 0.1460 0.070 Uiso 0.5 1 calc R . . A 2

loop_
_atom_site_aniso_label
_atom_site_aniso_U_11
_atom_site_aniso_U_22
_atom_site_aniso_U_33
_atom_site_aniso_U_23
_atom_site_aniso_U_13
_atom_site_aniso_U_12
Zr1 0.0192(3) 0.0277(3) 0.0062(3) 0.000 0.000 0.000
Zr2 0.0296(3) 0.0397(3) 0.0107(3) 0.000 0.000 0.01455(18)
O1 0.0326(14) 0.0440(15) 0.0158(12) -0.0027(11) 0.0046(11) 0.0085(12)
O2 0.071(2) 0.080(2) 0.0199(15) -0.0012(14) 0.0031(14) 0.0477(19)
O3 0.126(5) 0.039(2) 0.043(3) 0.000 -0.060(3) 0.000
O4 0.037(2) 0.123(4) 0.034(2) 0.050(3) 0.000 0.000
O5 0.029(2) 0.110(4) 0.041(2) 0.000 0.000 0.027(2)
O6 0.111(4) 0.041(2) 0.037(2) 0.000 0.000 0.026(3)
C1 0.047(2) 0.054(2) 0.018(2) -0.0054(18) 0.0078(17) 0.018(2)
C2 0.055(3) 0.061(3) 0.023(2) -0.0080(19) 0.0082(19) 0.022(2)
C3 0.111(5) 0.109(5) 0.029(3) 0.001(3) 0.016(3) 0.066(4)
C4 0.111(5) 0.119(5) 0.030(3) -0.006(3) 0.019(3) 0.058(4)
C5 0.050(3) 0.067(3) 0.031(2) -0.019(2) 0.011(2) 0.016(2)
C6 0.124(6) 0.104(5) 0.050(3) -0.006(3) 0.027(4) 0.073(4)
C7 0.122(6) 0.114(5) 0.041(3) 0.003(3) 0.026(3) 0.074(5)
C8 0.039(2) 0.074(3) 0.042(3) -0.027(2) 0.010(2) 0.007(2)
C9 0.087(9) 0.069(7) 0.053(6) -0.016(5) 0.041(7) 0.019(7)
C10 0.056(6) 0.080(7) 0.059(7) -0.030(6) 0.022(5) 0.003(6)
C11 0.0238(19) 0.082(3) 0.036(2) -0.038(2) 0.0028(18) -0.003(2)
C12 0.045(5) 0.068(7) 0.092(9) -0.047(6) 0.025(6) -0.009(5)
C13 0.050(6) 0.085(8) 0.079(8) -0.047(6) 0.035(6) -0.019(6)
C14 0.026(3) 0.081(4) 0.040(3) -0.040(3) 0.000 0.000
C9A 0.034(4) 0.065(6) 0.036(5) -0.016(4) 0.005(4) 0.005(4)
C10A 0.035(5) 0.072(6) 0.027(4) -0.023(4) 0.003(4) 0.006(5)
C12A 0.032(4) 0.099(8) 0.037(5) -0.033(5) 0.002(4) 0.018(5)
C13A 0.045(5) 0.100(8) 0.030(5) -0.032(5) -0.003(4) 0.024(5)

loop_
_atom_type_symbol
_atom_type_description
_atom_type_scat_dispersion_real
_atom_type_scat_dispersion_imag
_atom_type_scat_source
C C 0.0181 0.0091 'International Tables Vol C Tables 4.2.6.8 and 6.1.1.4'
H H 0.0000 0.0000 'International Tables Vol C Tables 4.2.6.8 and 6.1.1.4'
O O 0.0492 0.0322 'International Tables Vol C Tables 4.2.6.8 and 6.1.1.4'
Zr Zr -0.1862 2.2449 'International Tables Vol C Tables 4.2.6.8 and 6.1.1.4'

loop_
_geom_angle_atom_site_label_1
_geom_angle_atom_site_label_2
_geom_angle_atom_site_label_3
_geom_angle
_geom_angle_site_symmetry_1
_geom_angle_site_symmetry_3
Zr2 Zr1 Zr2 90.958(15) . 17_565
Zr2 Zr1 Zr2 60.484(15) 17_565 19
Zr2 Zr1 Zr2 90.959(15) 3_565 19
Zr2 Zr1 Zr2 60.620(15) 3_565 17_565
Zr2 Zr1 Zr2 60.620(15) . 19
Zr2 Zr1 Zr2 60.483(15) . 3_565
O1 Zr1 Zr2 75.68(6) . .
O1 Zr1 Zr2 166.64(6) . 17_565
O1 Zr1 Zr2 111.42(7) . 19
O1 Zr1 Zr2 111.42(7) 19 .
O1 Zr1 Zr2 111.41(7) 20_565 17_565
O1 Zr1 Zr2 111.13(7) 20_565 .
O1 Zr1 Zr2 166.64(6) 20_565 19
O1 Zr1 Zr2 166.64(6) 2_565 .
O1 Zr1 Zr2 111.13(7) 19 17_565
O1 Zr1 Zr2 111.13(7) . 3_565
O1 Zr1 Zr2 75.68(6) 2_565 17_565
O1 Zr1 Zr2 166.64(6) 19 3_565
O1 Zr1 Zr2 75.68(6) 19 19
O1 Zr1 Zr2 75.68(6) 20_565 3_565
O1 Zr1 Zr2 111.41(7) 2_565 3_565
O1 Zr1 Zr2 111.13(7) 2_565 19
O1 Zr1 O1 74.23(14) . 20_565
O1 Zr1 O1 74.72(14) 20_565 2_565
O1 Zr1 O1 74.72(14) . 19
O1 Zr1 O1 117.69(13) 19 20_565
O1 Zr1 O1 117.69(13) . 2_565
O1 Zr1 O1 74.23(14) 19 2_565
O1 Zr1 O3 142.58(7) . 2_565
O1 Zr1 O3 142.57(7) 19 .
O1 Zr1 O3 78.63(14) . .
O1 Zr1 O3 78.63(14) 19 2_565
O1 Zr1 O3 142.57(7) 2_565 .
O1 Zr1 O3 142.58(7) 20_565 2_565
O1 Zr1 O3 78.63(14) 2_565 2_565
O1 Zr1 O3 78.63(14) 20_565 .
O3 Zr1 Zr2 35.24(8) 2_565 19
O3 Zr1 Zr2 90.44(14) 2_565 .
O3 Zr1 Zr2 35.24(8) 2_565 17_565
O3 Zr1 Zr2 35.24(8) . .
O3 Zr1 Zr2 90.44(14) . 17_565
O3 Zr1 Zr2 35.24(8) . 3_565
O3 Zr1 Zr2 90.44(14) . 19
O3 Zr1 Zr2 90.43(14) 2_565 3_565
O3 Zr1 O3 109.5(3) . 2_565
O4 Zr1 Zr2 90.36(13) 2_565 19
O4 Zr1 Zr2 35.30(7) . 19
O4 Zr1 Zr2 90.36(13) 2_565 .
O4 Zr1 Zr2 90.36(13) . 3_565
O4 Zr1 Zr2 35.30(7) 2_565 3_565
O4 Zr1 Zr2 35.30(7) . .
O4 Zr1 Zr2 90.36(13) . 17_565
O4 Zr1 Zr2 35.30(7) 2_565 17_565
O4 Zr1 O1 78.83(14) . .
O4 Zr1 O1 142.32(7) 2_565 .
O4 Zr1 O1 142.32(7) 2_565 19
O4 Zr1 O1 78.82(14) 2_565 2_565
O4 Zr1 O1 78.82(14) . 19
O4 Zr1 O1 142.32(7) . 20_565
O4 Zr1 O1 78.82(14) 2_565 20_565
O4 Zr1 O1 142.32(7) . 2_565
O4 Zr1 O3 70.53(11) 2_565 2_565
O4 Zr1 O3 70.54(11) 2_565 .
O4 Zr1 O3 70.54(11) . .
O4 Zr1 O3 70.54(11) . 2_565
O4 Zr1 O4 109.5(3) . 2_565
Zr1 Zr2 Zr1 89.041(15) 17_565 .
Zr1 Zr2 Zr2 59.758(8) 17_565 3_565
Zr1 Zr2 Zr2 59.759(8) . 3_565
Zr1 Zr2 Zr2 59.690(7) 17_565 19
Zr1 Zr2 Zr2 59.690(7) . 19
Zr2 Zr2 Zr2 90.0 3_565 19
O2 Zr2 Zr1 71.39(7) . .
O2 Zr2 Zr1 160.43(7) 18 .
O2 Zr2 Zr1 71.39(7) 18 17_565
O2 Zr2 Zr1 160.43(7) . 17_565
O2 Zr2 Zr2 107.86(9) . 19
O2 Zr2 Zr2 107.86(9) 18 19
O2 Zr2 Zr2 108.13(9) 18 3_565
O2 Zr2 Zr2 108.13(9) . 3_565
O2 Zr2 O2 128.18(14) 18 .
O3 Zr2 Zr1 36.51(13) 18 17_565
O3 Zr2 Zr1 88.87(15) . 17_565
O3 Zr2 Zr1 36.51(13) . .
O3 Zr2 Zr1 88.87(15) 18 .
O3 Zr2 Zr2 34.00(11) 18 3_565
O3 Zr2 Zr2 34.00(11) . 3_565
O3 Zr2 Zr2 90.66(16) 18 19
O3 Zr2 Zr2 90.66(16) . 19
O3 Zr2 O2 139.23(14) 18 .
O3 Zr2 O2 139.24(14) . 18
O3 Zr2 O2 75.61(15) . .
O3 Zr2 O2 75.62(15) 18 18
O3 Zr2 O3 68.0(2) 18 .
O3 Zr2 O4 109.1(2) . 18
O3 Zr2 O4 72.54(18) . .
O3 Zr2 O4 72.54(18) 18 18
O3 Zr2 O4 109.1(2) 18 .
O3 Zr2 O5 87.9(2) . .
O3 Zr2 O5 87.9(2) 18 .
O3 Zr2 O6 145.92(10) . .
O3 Zr2 O6 145.92(10) 18 .
O4 Zr2 Zr1 88.79(14) . 17_565
O4 Zr2 Zr1 36.03(12) 18 17_565
O4 Zr2 Zr1 88.79(14) 18 .
O4 Zr2 Zr1 36.03(12) . .
O4 Zr2 Zr2 34.17(10) 18 19
O4 Zr2 Zr2 90.30(15) . 3_565
O4 Zr2 Zr2 34.17(10) . 19
O4 Zr2 Zr2 90.30(15) 18 3_565
O4 Zr2 O2 139.23(14) . 18
O4 Zr2 O2 139.23(14) 18 .
O4 Zr2 O2 75.34(14) 18 18
O4 Zr2 O2 75.34(14) . .
O4 Zr2 O4 68.3(2) 18 .
O4 Zr2 O5 145.81(10) . .
O4 Zr2 O5 145.81(10) 18 .
O4 Zr2 O6 86.9(2) . .
O4 Zr2 O6 86.9(2) 18 .
O5 Zr2 Zr1 119.30(8) . 17_565
O5 Zr2 Zr1 119.30(8) . .
O5 Zr2 Zr2 88.29(14) . 3_565
O5 Zr2 Zr2 178.29(14) . 19
O5 Zr2 O2 72.71(11) . 18
O5 Zr2 O2 72.70(11) . .
O5 Zr2 O6 95.0(2) . .
O6 Zr2 Zr1 118.26(9) . 17_565
O6 Zr2 Zr1 118.26(9) . .
O6 Zr2 Zr2 176.67(15) . 3_565
O6 Zr2 Zr2 86.67(15) . 19
O6 Zr2 O2 72.97(11) . .
O6 Zr2 O2 72.97(11) . 18
C1 O1 Zr1 131.9(2) . .
C1 O2 Zr2 135.3(3) . .
Zr2 O3 Zr1 108.25(18) 3_565 .
Zr2 O3 Zr1 108.25(18) . .
Zr2 O3 Zr2 112.0(2) . 3_565
Zr2 O4 Zr1 108.67(17) 19 .
Zr2 O4 Zr1 108.66(17) . .
Zr2 O4 Zr2 111.7(2) 19 .
O1 C1 C2 117.0(3) . .
O2 C1 O1 125.7(3) . .
O2 C1 C2 117.3(4) . .
C3 C2 C1 121.3(4) . .
C3 C2 C7 118.6(4) . .
C7 C2 C1 120.1(4) . .
C2 C3 C4 120.5(5) . .
C5 C4 C3 121.4(5) . .
C4 C5 C8 121.6(4) . .
C6 C5 C4 117.7(4) . .
C6 C5 C8 120.7(5) . .
C5 C6 C7 121.7(5) . .
C2 C7 C6 119.9(5) . .
C9 C8 C5 120.9(6) . .
C13 C8 C5 120.6(6) . .
C13 C8 C9 117.9(7) . .
C9A C8 C5 125.4(6) . .
C9A C8 C13A 117.1(6) . .
C13A C8 C5 117.5(5) . .
C8 C9 C10 120.8(10) . .
C9 C10 C11 119.5(10) . .
C10 C11 C14 120.6(5) . .
C12 C11 C10 117.0(7) . .
C12 C11 C14 121.7(5) . .
C10A C11 C14 122.9(5) . .
C10A C11 C12A 119.7(6) . .
C12A C11 C14 117.5(5) . .
C11 C12 C13 121.9(9) . .
C8 C13 C12 121.0(9) . .
C11 C14 C11 114.8(5) . 7_565
C14 C14 C11 122.6(2) 21_465 7_565
C14 C14 C11 122.6(2) 21_465 .
C8 C9A C10A 123.2(8) . .
C11 C10A C9A 121.9(8) . .
C13A C12A C11 119.4(8) . .
C12A C13A C8 118.7(8) . .

loop_
_geom_bond_atom_site_label_1
_geom_bond_atom_site_label_2
_geom_bond_distance
_geom_bond_site_symmetry_2
Zr1 Zr2 3.5036(4) .
Zr1 Zr2 3.5036(4) 17_565
Zr1 Zr2 3.5036(4) 3_565
Zr1 Zr2 3.5036(4) 19
Zr1 O1 2.192(2) 20_565
Zr1 O1 2.192(2) 19
Zr1 O1 2.192(2) 2_565
Zr1 O1 2.192(2) .
Zr1 O3 2.195(5) 2_565
Zr1 O3 2.195(5) .
Zr1 O4 2.175(4) .
Zr1 O4 2.175(4) 2_565
Zr2 Zr1 3.5035(4) 17_565
Zr2 Zr2 3.5292(9) 3_565
Zr2 Zr2 3.5364(8) 19
Zr2 O2 2.258(3) .
Zr2 O2 2.258(3) 18
Zr2 O3 2.128(3) 18
Zr2 O3 2.129(3) .
Zr2 O4 2.137(3) 18
Zr2 O4 2.137(3) .
Zr2 O5 2.195(4) .
Zr2 O6 2.207(5) .
O1 C1 1.260(5) .
O2 C1 1.259(5) .
O3 Zr2 2.129(3) 3_565
O4 Zr2 2.137(3) 19
C1 C2 1.494(5) .
C2 C3 1.371(7) .
C2 C7 1.376(7) .
C3 C4 1.383(7) .
C4 C5 1.368(7) .
C5 C6 1.364(7) .
C5 C8 1.493(5) .
C6 C7 1.387(7) .
C8 C9 1.387(12) .
C8 C13 1.347(12) .
C8 C9A 1.327(10) .
C8 C13A 1.471(11) .
C9 C10 1.397(13) .
C10 C11 1.412(13) .
C11 C12 1.356(12) .
C11 C14 1.498(5) .
C11 C10A 1.316(10) .
C11 C12A 1.419(10) .
C12 C13 1.394(13) .
C14 C11 1.498(5) 7_565
C14 C14 1.347(11) 21_465
C9A C10A 1.383(11) .
C12A C13A 1.401(12) .
